data_4102758
loop_
_publ_author_name
'Christina Y. Tang'
'Amber L. Thompson'
'Simon Aldridge'

_publ_contact_author 'Simon Aldridge'
_publ_contact_author_email simon.aldridge@chem.ox.ac.uk
_publ_section_title
;
 Dehydrogenation of Saturated CC and BN Bonds at Cationic N-Heterocyclic
 Carbene Stabilized M(III) Centers (M = Rh, Ir)
;
_journal_name_full 'Journal of the American Chemical Society'
_journal_page_first 10578
_journal_page_last 10591
_journal_paper_doi 10.1021/ja1043787
_journal_volume 132
_journal_year 2010
_chemical_formula_moiety
;
0.63(C42 H48 Ir N8), 0.15(C42 H48 Cl Ir N6 Na), 
0.22(C42 H50 Ir N8), C32 H12 B F24
;
_chemical_formula_sum 'C74 H60.43 B Cl0.15 F24 Ir N7.27 Na0.15'
_chemical_formula_weight 1719.28
_space_group_IT_number 13
_symmetry_cell_setting monoclinic
_symmetry_space_group_name_Hall '-P 2yac'
_symmetry_space_group_name_H-M 'P 1 2/n 1'
_atom_sites_solution_hydrogens geom
_atom_sites_solution_primary direct
_audit_creation_date 10-05-02
_audit_creation_method CRYSTALS_ver_14.06
_cell_angle_alpha 90
_cell_angle_beta 95.1294(4)
_cell_angle_gamma 90
_cell_formula_units_Z 2
_cell_length_a 12.7677(1)
_cell_length_b 14.3005(1)
_cell_length_c 20.9203(2)
_cell_measurement_reflns_used 8958
_cell_measurement_temperature 150
_cell_measurement_theta_max 27
_cell_measurement_theta_min 5
_cell_volume 3804.43(5)
_computing_cell_refinement 'DENZO/SCALEPACK (Otwinowski & Minor, 1997)'
_computing_data_collection 'COLLECT (Nonius, 2001).'
_computing_data_reduction 'DENZO/SCALEPACK (Otwinowski & Minor, 1997)'
_computing_molecular_graphics 'CAMERON (Watkin et al., 1996)'
_computing_publication_material 'CRYSTALS (Betteridge et al., 2003)'
_computing_structure_refinement 'CRYSTALS (Betteridge et al., 2003)'
_computing_structure_solution 'SIR92 (Altomare et al., 1994)'
_diffrn_ambient_temperature 150
_diffrn_measured_fraction_theta_full 0.993
_diffrn_measured_fraction_theta_max 0.993
_diffrn_measurement_device Area
_diffrn_measurement_device_type 'Nonius KappaCCD'
_diffrn_measurement_method \w
_diffrn_radiation_monochromator graphite
_diffrn_radiation_type 'Mo K\a'
_diffrn_radiation_wavelength 0.71073
_diffrn_reflns_av_R_equivalents 0.031
_diffrn_reflns_limit_h_max 16
_diffrn_reflns_limit_h_min -16
_diffrn_reflns_limit_k_max 18
_diffrn_reflns_limit_k_min -18
_diffrn_reflns_limit_l_max 27
_diffrn_reflns_limit_l_min -27
_diffrn_reflns_number 60119
_diffrn_reflns_theta_full 27.489
_diffrn_reflns_theta_max 27.489
_diffrn_reflns_theta_min 5.188
_diffrn_standards_number 0
_exptl_absorpt_coefficient_mu 1.866
_exptl_absorpt_correction_T_max 0.81
_exptl_absorpt_correction_T_min 0.75
_exptl_absorpt_correction_type multi-scan
_exptl_absorpt_process_details 'DENZO/SCALEPACK (Otwinowski & Minor, 1997)'
_exptl_crystal_colour clear_pale_yellow
_exptl_crystal_density_diffrn 1.501
_exptl_crystal_density_meas ?
_exptl_crystal_density_method 'not measured'
_exptl_crystal_description block
_exptl_crystal_F_000 1715.022
_exptl_crystal_size_max 0.210
_exptl_crystal_size_mid 0.160
_exptl_crystal_size_min 0.110
_refine_diff_density_max 1.09
_refine_diff_density_min -3.36
_refine_ls_extinction_method None
_refine_ls_goodness_of_fit_ref 0.9531
_refine_ls_hydrogen_treatment none
_refine_ls_matrix_type full
_refine_ls_number_parameters 553
_refine_ls_number_reflns 8668
_refine_ls_number_restraints 334
_refine_ls_R_factor_all 0.0621
_refine_ls_R_factor_gt 0.0481
_refine_ls_shift/su_max 0.0008146
_refine_ls_shift/su_mean 0.0000283
_refine_ls_structure_factor_coef Fsqd
_refine_ls_weighting_details
;
 Method, part 1, Chebychev polynomial, (Watkin, 1994, Prince, 1982) 
 [weight] = 1.0/[A~0~*T~0~(x)+A~1~*T~1~(x) ... +A~n-1~]*T~n-1~(x)] 
 where A~i~ are the Chebychev coefficients listed below and x= Fcalc/Fmax 
 Method = Robust Weighting (Prince, 1982) 
 W = [weight] * [1-(deltaF/6*sigmaF)^2^]^2^ 
 A~i~ are: 
 54.2 91.2 56.0 23.6 5.27 
;
_refine_ls_weighting_scheme calc
_refine_ls_wR_factor_all 0.1165
_refine_ls_wR_factor_gt 0.1009
_refine_ls_wR_factor_ref 0.1165
_reflns_limit_h_max 16
_reflns_limit_h_min -16
_reflns_limit_k_max 18
_reflns_limit_k_min 0
_reflns_limit_l_max 27
_reflns_limit_l_min 0
_reflns_number_gt 7153
_reflns_number_total 8668
_reflns_threshold_expression I>2.0\s(I)
_oxford_diffrn_Wilson_B_factor 2.60
_oxford_diffrn_Wilson_scale 27.42
_oxford_refine_ls_r_factor_ref 0.0621
_oxford_refine_ls_scale 0.14540(7)
_oxford_reflns_number_all 8668
_oxford_reflns_threshold_expression_ref I>-3.0\s(I)
_oxford_structure_analysis_title 119ct10
_cod_data_source_file ja1043787_si_002_04.cif
_cod_data_source_block 8a
_cod_depositor_comments
;
The following automatic conversions were performed:

'_exptl_crystal_density_meas' value 'not measured' was changed to '?'
- the value is perceived as not measured.

Automatic conversion script
Id: cif_fix_values 3008 2015-01-20 13:52:24Z robertas 
;
_cod_original_sg_symbol_H-M 'P 1 2/n 1 '
_cod_original_formula_sum 'C74 H60.43 B1 Cl0.15 F24 Ir1 N7.27 Na0.15'
_cod_database_code 4102758

loop_
_symmetry_equiv_pos_as_xyz
x,y,z
-x,-y,-z
-x+1/2,y,-z+1/2
x+1/2,-y,z+1/2

loop_
_atom_site_label
_atom_site_type_symbol
_atom_site_fract_x
_atom_site_fract_y
_atom_site_fract_z
_atom_site_U_iso_or_equiv
_atom_site_occupancy
_atom_site_adp_type
_atom_site_refinement_flags_posn
_atom_site_refinement_flags_adp
_atom_site_refinement_flags_occupancy
_atom_site_disorder_assembly
_atom_site_disorder_group
Ir1 Ir 0.250000(10) 0.157494(17) 0.750000(10) 0.0363 1.0000 Uani S T . . .
N2 N 0.250000(7) 0.0138(5) 0.750000(7) 0.0760 0.63(2) Uani S T P 1 1
N3 N 0.2500 -0.0549(13) 0.7500 0.1410 0.63(2) Uani S T P 1 1
N4 N 0.2500 0.2922(7) 0.7500 0.0779 1.0000 Uani S T . . .
N5 N 0.2500 0.3676(5) 0.7500 0.1231 1.0000 Uani S T . . .
C6 C 0.4117(3) 0.1569(3) 0.75388(19) 0.0385 1.0000 Uani . . . . .
N7 N 0.4744(3) 0.1993(3) 0.71365(18) 0.0456 1.0000 Uani . . . . .
C8 C 0.5796(4) 0.1820(4) 0.7327(3) 0.0611 1.0000 Uani . . . . .
C9 C 0.5832(4) 0.1299(4) 0.7858(3) 0.0612 1.0000 Uani . . . . .
N10 N 0.4797(3) 0.1144(3) 0.79793(18) 0.0443 1.0000 Uani . . . . .
C11 C 0.4481(3) 0.0569(3) 0.8498(2) 0.0436 1.0000 Uani . . . . .
C12 C 0.4534(4) -0.0395(3) 0.8430(2) 0.0495 1.0000 Uani . . . . .
C13 C 0.4178(5) -0.0942(4) 0.8920(3) 0.0588 1.0000 Uani . . . . .
C14 C 0.3797(4) -0.0543(4) 0.9459(2) 0.0537 1.0000 Uani . . . . .
C15 C 0.3794(4) 0.0422(4) 0.9510(2) 0.0523 1.0000 Uani . . . . .
C16 C 0.4129(4) 0.1006(3) 0.9033(2) 0.0470 1.0000 Uani . . . . .
C17 C 0.4097(5) 0.2051(4) 0.9100(3) 0.0605 1.0000 Uani . . . . .
C18 C 0.3401(5) -0.1150(5) 0.9974(3) 0.0716 1.0000 Uani . . . . .
C19 C 0.4939(5) -0.0849(4) 0.7846(3) 0.0687 1.0000 Uani . . . . .
C20 C 0.4375(4) 0.2499(4) 0.6564(2) 0.0512 1.0000 Uani . . . . .
C21 C 0.4018(4) 0.1993(5) 0.6023(3) 0.0620 1.0000 Uani . . . . .
C22 C 0.3990(6) 0.0935(5) 0.6025(3) 0.0765 1.0000 Uani . . . . .
C23 C 0.3685(5) 0.2488(6) 0.5482(3) 0.0795 1.0000 Uani . . . . .
C24 C 0.3687(6) 0.3454(6) 0.5460(3) 0.0879 1.0000 Uani . . . . .
C25 C 0.3296(10) 0.3969(9) 0.4851(4) 0.1366 1.0000 Uani . . . . .
C26 C 0.4056(7) 0.3926(6) 0.6006(4) 0.0910 1.0000 Uani . . . . .
C27 C 0.4423(5) 0.3462(4) 0.6572(3) 0.0671 1.0000 Uani . . . . .
C28 C 0.4830(7) 0.4002(5) 0.7169(4) 0.0900 1.0000 Uani . . . . .
F29 F 0.8738(3) 0.9739(3) 0.93833(15) 0.0741 1.0000 Uani . . . . .
C30 C 0.8186(4) 0.9395(4) 0.8860(2) 0.0524 1.0000 Uani . . . . .
F31 F 0.8172(3) 1.0073(2) 0.84232(16) 0.0744 1.0000 Uani . . . . .
F32 F 0.7193(3) 0.9326(3) 0.9001(2) 0.0804 1.0000 Uani . . . . .
C33 C 0.8615(3) 0.8499(3) 0.86341(18) 0.0411 1.0000 Uani . . . . .
C34 C 0.7971(3) 0.7947(3) 0.82215(18) 0.0384 1.0000 Uani . . . . .
C35 C 0.8312(3) 0.7108(3) 0.79596(18) 0.0358 1.0000 Uani . . . . .
C36 C 0.9353(3) 0.6856(3) 0.8154(2) 0.0448 1.0000 Uani . . . . .
C37 C 1.0011(4) 0.7417(3) 0.8552(2) 0.0515 1.0000 Uani . . . . .
C38 C 0.9647(4) 0.8243(3) 0.8804(2) 0.0484 1.0000 Uani . . . . .
C39 C 1.1116(3) 0.7119(3) 0.8730(3) 0.1092 1.0000 Uani D . . . .
B43 B 0.7500 0.6456(4) 0.7500 0.0362 1.0000 Uani S T . . .
C44 C 0.8102(3) 0.5817(3) 0.69931(18) 0.0366 1.0000 Uani . . . . .
C45 C 0.7682(3) 0.4972(3) 0.67525(17) 0.0362 1.0000 Uani . . . . .
C46 C 0.8141(3) 0.4451(3) 0.62891(19) 0.0392 1.0000 Uani . . . . .
C47 C 0.7639(3) 0.3562(2) 0.60568(17) 0.0615 1.0000 Uani D . . . .
C51 C 0.9051(3) 0.4753(3) 0.6043(2) 0.0447 1.0000 Uani . . . . .
C52 C 0.9482(4) 0.5602(3) 0.6260(2) 0.0488 1.0000 Uani . . . . .
C53 C 0.9010(3) 0.6117(3) 0.6721(2) 0.0440 1.0000 Uani . . . . .
C54 C 1.0434(5) 0.5975(5) 0.5978(3) 0.0696 1.0000 Uani . . . . .
F55 F 1.1033(3) 0.6495(3) 0.6380(2) 0.0988 1.0000 Uani . . . . .
F56 F 1.0997(4) 0.5330(3) 0.5732(3) 0.1225 1.0000 Uani . . . . .
F57 F 1.0172(5) 0.6558(4) 0.5487(3) 0.1228 1.0000 Uani . . . . .
Na58 Na 0.2500 0.5246(14) 0.7500 0.052(4) 0.1500 Uiso S . . 1 2
Cl59 Cl 0.250000(7) 0.0138(5) 0.750000(7) 0.0760 0.1500 Uani S T . 1 2
F400 F 1.1400(6) 0.6294(5) 0.8533(5) 0.1047 0.5000 Uani D . . 2 1
F410 F 1.1764(6) 0.7727(6) 0.8484(5) 0.1220 0.5000 Uani D . . 2 1
F420 F 1.1379(6) 0.7127(8) 0.9356(4) 0.1282 0.5000 Uani D . . 2 1
F401 F 1.1539(6) 0.6735(7) 0.8236(4) 0.1211 0.5000 Uani D . . 2 2
F411 F 1.1779(5) 0.7770(5) 0.8946(5) 0.1155 0.5000 Uani D . . 2 2
F421 F 1.1168(6) 0.6461(6) 0.9185(5) 0.1270 0.5000 Uani D . . 2 2
F480 F 0.7862(5) 0.3376(5) 0.5457(3) 0.0748 0.5000 Uani D . . 3 1
F490 F 0.7941(6) 0.2817(4) 0.6395(3) 0.0874 0.5000 Uani D . . 3 1
F500 F 0.6600(4) 0.3565(5) 0.6035(3) 0.0748 0.5000 Uani D . . 3 1
F481 F 0.8230(5) 0.3028(4) 0.5723(3) 0.0803 0.5000 Uani D . . 3 2
F491 F 0.7393(6) 0.3035(4) 0.6546(3) 0.0703 0.5000 Uani D . . 3 2
F501 F 0.6754(5) 0.3674(5) 0.5692(3) 0.0823 0.5000 Uani D . . 3 2
H81 H 0.6371 0.2030 0.7117 0.0750 1.0000 Uiso R . . . .
H91 H 0.6434 0.1075 0.8096 0.0727 1.0000 Uiso R . . . .
H131 H 0.4190 -0.1604 0.8877 0.0685 1.0000 Uiso R . . . .
H151 H 0.3547 0.0697 0.9880 0.0617 1.0000 Uiso R . . . .
H173 H 0.4157 0.2200 0.9548 0.0928 1.0000 Uiso R . . . .
H172 H 0.4674 0.2345 0.8896 0.0921 1.0000 Uiso R . . . .
H171 H 0.3425 0.2283 0.8905 0.0923 1.0000 Uiso R . . . .
H181 H 0.3585 -0.0869 1.0390 0.1170 1.0000 Uiso R . . . .
H183 H 0.3716 -0.1746 0.9948 0.1173 1.0000 Uiso R . . . .
H182 H 0.2653 -0.1201 0.9908 0.1170 1.0000 Uiso R . . . .
H191 H 0.4750 -0.1500 0.7831 0.1040 1.0000 Uiso R . . . .
H193 H 0.5686 -0.0793 0.7884 0.1046 1.0000 Uiso R . . . .
H192 H 0.4679 -0.0522 0.7455 0.1040 1.0000 Uiso R . . . .
H221 H 0.3918 0.0710 0.5582 0.1156 1.0000 Uiso R . . . .
H222 H 0.4641 0.0691 0.6247 0.1153 1.0000 Uiso R . . . .
H223 H 0.3384 0.0722 0.6241 0.1151 1.0000 Uiso R . . . .
H231 H 0.3432 0.2154 0.5110 0.1026 1.0000 Uiso R . . . .
H252 H 0.3768 0.4475 0.4784 0.2018 1.0000 Uiso R . . . .
H251 H 0.3270 0.3524 0.4500 0.2022 1.0000 Uiso R . . . .
H253 H 0.2604 0.4214 0.4911 0.2022 1.0000 Uiso R . . . .
H261 H 0.4052 0.4577 0.6002 0.1098 1.0000 Uiso R . . . .
H281 H 0.4766 0.4673 0.7100 0.1319 1.0000 Uiso R . . . .
H282 H 0.4437 0.3821 0.7527 0.1319 1.0000 Uiso R . . . .
H283 H 0.5564 0.3846 0.7278 0.1326 1.0000 Uiso R . . . .
H341 H 0.7282 0.8173 0.8118 0.0470 1.0000 Uiso R . . . .
H361 H 0.9619 0.6289 0.7999 0.0560 1.0000 Uiso R . . . .
H381 H 1.0095 0.8600 0.9081 0.0589 1.0000 Uiso R . . . .
H451 H 0.7067 0.4748 0.6915 0.0448 1.0000 Uiso R . . . .
H511 H 0.9386 0.4398 0.5733 0.0553 1.0000 Uiso R . . . .
H531 H 0.9295 0.6700 0.6854 0.0562 1.0000 Uiso R . . . .
H11 H 0.2722 0.0835 0.7832 0.0540 0.108(11) Uiso R . P 1 -3
H12 H 0.2278 0.0835 0.7168 0.0540 0.108(11) Uiso R . P 1 -3

loop_
_atom_site_aniso_label
_atom_site_aniso_U_11
_atom_site_aniso_U_22
_atom_site_aniso_U_33
_atom_site_aniso_U_23
_atom_site_aniso_U_13
_atom_site_aniso_U_12
Ir1 0.03297(12) 0.03824(13) 0.03715(13) 0.0000 0.00022(7) 0.0000
N2 0.059(4) 0.062(4) 0.102(5) 0.000000(7) -0.018(3) 0.000000(7)
N3 0.077(10) 0.067(10) 0.27(3) 0.0000 -0.049(13) 0.0000
N4 0.041(3) 0.093(6) 0.102(6) 0.0000 0.018(3) 0.0000
N5 0.081(6) 0.030(3) 0.269(16) 0.0000 0.073(8) 0.0000
C6 0.0353(17) 0.0407(19) 0.0395(18) -0.0005(18) 0.0027(14) -0.0004(17)
N7 0.0338(17) 0.058(2) 0.0449(19) 0.0023(17) 0.0033(14) -0.0016(15)
C8 0.038(2) 0.086(4) 0.060(3) 0.011(3) 0.005(2) -0.003(2)
C9 0.035(2) 0.090(4) 0.057(3) 0.012(3) -0.0015(19) 0.004(2)
N10 0.0336(16) 0.056(2) 0.0423(18) 0.0027(16) -0.0009(14) 0.0053(15)
C11 0.040(2) 0.050(2) 0.040(2) 0.0048(17) -0.0011(16) 0.0060(17)
C12 0.053(2) 0.052(2) 0.043(2) -0.0024(19) -0.0017(18) 0.015(2)
C13 0.073(3) 0.047(3) 0.055(3) 0.001(2) -0.006(2) 0.009(2)
C14 0.057(3) 0.060(3) 0.043(2) 0.006(2) -0.001(2) -0.004(2)
C15 0.057(3) 0.062(3) 0.038(2) -0.006(2) 0.0008(19) -0.002(2)
C16 0.049(2) 0.047(2) 0.044(2) -0.0020(19) -0.0026(18) 0.0006(19)
C17 0.072(3) 0.054(3) 0.055(3) -0.013(2) 0.001(2) -0.003(3)
C18 0.083(4) 0.071(3) 0.060(3) 0.016(3) 0.001(3) -0.012(3)
C19 0.081(4) 0.067(3) 0.057(3) -0.008(3) 0.007(3) 0.026(3)
C20 0.047(2) 0.063(3) 0.044(2) 0.008(2) 0.0091(19) 0.002(2)
C21 0.053(3) 0.083(4) 0.050(3) 0.000(3) 0.004(2) 0.018(3)
C22 0.081(4) 0.089(5) 0.057(3) -0.016(3) -0.002(3) 0.022(3)
C23 0.077(4) 0.118(6) 0.044(3) 0.009(3) 0.007(3) 0.030(4)
C24 0.096(5) 0.115(6) 0.053(3) 0.032(4) 0.013(3) 0.021(4)
C25 0.170(10) 0.158(9) 0.083(6) 0.061(6) 0.015(6) 0.060(8)
C26 0.105(5) 0.074(4) 0.097(5) 0.038(4) 0.028(4) 0.005(4)
C27 0.069(3) 0.066(3) 0.068(3) 0.013(3) 0.017(3) -0.007(3)
C28 0.101(5) 0.074(4) 0.095(5) -0.006(4) 0.007(4) -0.035(4)
F29 0.093(2) 0.071(2) 0.0551(17) -0.0248(15) -0.0102(16) 0.0004(18)
C30 0.057(3) 0.055(3) 0.046(2) -0.006(2) 0.006(2) -0.004(2)
F31 0.109(3) 0.0529(17) 0.0622(18) 0.0019(14) 0.0153(18) 0.0170(17)
F32 0.069(2) 0.078(2) 0.100(3) -0.039(2) 0.0371(19) -0.0092(17)
C33 0.051(2) 0.042(2) 0.0303(17) 0.0005(17) 0.0056(15) -0.0061(18)
C34 0.0398(19) 0.043(2) 0.0328(18) 0.0006(16) 0.0046(15) 0.0006(17)
C35 0.0378(19) 0.039(2) 0.0311(17) 0.0050(15) 0.0052(14) -0.0009(15)
C36 0.041(2) 0.043(2) 0.048(2) 0.0038(17) -0.0034(17) 0.0007(16)
C37 0.044(2) 0.049(2) 0.059(3) 0.000(2) -0.009(2) 0.0001(19)
C38 0.051(2) 0.050(3) 0.042(2) -0.0009(18) -0.0068(18) -0.0068(19)
C39 0.058(2) 0.094(3) 0.165(5) -0.031(3) -0.053(3) 0.013(2)
B43 0.034(3) 0.038(3) 0.037(3) 0.0000 0.006(2) 0.0000
C44 0.0383(19) 0.0381(19) 0.0338(18) 0.0035(15) 0.0063(14) 0.0028(15)
C45 0.0355(18) 0.044(2) 0.0294(17) 0.0026(15) 0.0040(14) -0.0014(15)
C46 0.042(2) 0.041(2) 0.0346(18) 0.0020(16) 0.0050(15) 0.0019(16)
C47 0.073(2) 0.049(2) 0.064(2) -0.0111(17) 0.0183(18) -0.0037(18)
C51 0.051(2) 0.045(2) 0.041(2) 0.0006(18) 0.0149(17) 0.0051(18)
C52 0.047(2) 0.053(3) 0.049(2) 0.001(2) 0.0192(19) -0.0014(19)
C53 0.043(2) 0.043(2) 0.048(2) -0.0030(18) 0.0121(18) -0.0045(18)
C54 0.066(3) 0.075(4) 0.073(4) -0.015(3) 0.034(3) -0.017(3)
F55 0.065(2) 0.123(4) 0.115(3) -0.024(3) 0.042(2) -0.033(2)
F56 0.096(3) 0.099(3) 0.188(5) -0.044(3) 0.099(3) -0.022(3)
F57 0.117(4) 0.145(5) 0.114(4) 0.053(3) 0.049(3) -0.025(3)
Cl59 0.059(4) 0.062(4) 0.102(5) 0.000000(7) -0.018(3) 0.000000(7)
F400 0.052(3) 0.074(4) 0.178(6) -0.029(4) -0.047(4) 0.021(3)
F410 0.056(4) 0.117(5) 0.183(7) -0.014(5) -0.042(5) 0.003(3)
F420 0.078(4) 0.133(6) 0.159(6) -0.015(5) -0.066(4) 0.019(4)
F401 0.059(4) 0.120(6) 0.176(7) -0.039(5) -0.037(4) 0.032(4)
F411 0.056(3) 0.095(4) 0.183(7) -0.051(5) -0.064(4) 0.003(3)
F421 0.085(4) 0.105(5) 0.177(6) -0.009(4) -0.063(5) 0.027(4)
F480 0.104(4) 0.064(3) 0.060(3) -0.016(3) 0.024(3) -0.009(3)
F490 0.106(5) 0.055(3) 0.097(4) 0.007(3) -0.011(4) -0.001(3)
F500 0.066(3) 0.069(4) 0.092(4) -0.033(4) 0.019(3) -0.015(3)
F481 0.089(4) 0.055(3) 0.103(4) -0.033(3) 0.043(3) -0.003(3)
F491 0.099(4) 0.046(3) 0.069(3) -0.007(3) 0.028(3) -0.022(3)
F501 0.094(4) 0.068(4) 0.080(4) -0.009(4) -0.018(3) -0.013(3)

loop_
_atom_type_symbol
_atom_type_scat_dispersion_real
_atom_type_scat_dispersion_imag
_atom_type_scat_Cromer_Mann_a1
_atom_type_scat_Cromer_Mann_b1
_atom_type_scat_Cromer_Mann_a2
_atom_type_scat_Cromer_Mann_b2
_atom_type_scat_Cromer_Mann_a3
_atom_type_scat_Cromer_Mann_b3
_atom_type_scat_Cromer_Mann_a4
_atom_type_scat_Cromer_Mann_b4
_atom_type_scat_Cromer_Mann_c
_atom_type_scat_source
C 0.0033 0.0016 2.3100 20.8439 1.0200 10.2075 1.5886 0.5687 0.8650 51.6512 0.2156 'International Tables Vol C 4.2.6.8 and 6.1.1.4'
H 0.0000 0.0000 0.4930 10.5109 0.3229 26.1257 0.1402 3.1424 0.0408 57.7998 0.0030 'International Tables Vol C 4.2.6.8 and 6.1.1.4'
N 0.0061 0.0033 12.2126 0.0057 3.1322 9.8933 2.0125 28.9975 1.1663 0.5826 -11.5290 'International Tables Vol C 4.2.6.8 and 6.1.1.4'
Ir -1.4442 7.9887 27.3049 1.5928 16.7296 8.8655 15.6115 0.4179 5.8338 45.0011 11.4722 'International Tables Vol C 4.2.6.8 and 6.1.1.4'
F 0.0171 0.0103 3.5392 10.2825 2.6412 4.2944 1.5170 0.2615 1.0243 26.1476 0.2776 'International Tables Vol C 4.2.6.8 and 6.1.1.4'
B 0.0013 0.0007 2.0545 23.2185 1.3326 1.0210 1.0979 60.3498 0.7068 0.1403 -0.1932 'International Tables Vol C 4.2.6.8 and 6.1.1.4'
Na 0.0362 0.0249 4.7626 3.2850 3.1736 8.8422 1.2674 0.3136 1.1128 129.4240 0.6760 'International Tables Vol C 4.2.6.8 and 6.1.1.4'
Cl 0.1484 0.1585 11.4604 0.0104 7.1964 1.1662 6.2556 18.5194 1.6455 47.7784 -9.5574 'International Tables Vol C 4.2.6.8 and 6.1.1.4'

loop_
_geom_angle_atom_site_label_1
_geom_angle_site_symmetry_1
_geom_angle_atom_site_label_2
_geom_angle_atom_site_label_3
_geom_angle_site_symmetry_3
_geom_angle
_geom_angle_publ_flag
C6 3_556 Ir1 H12 3_556 101.0 no
C6 3_556 Ir1 H11 3_556 78.6 no
H12 3_556 Ir1 H11 3_556 69.0 no
C6 3_556 Ir1 N4 . 90.25(12) yes
H12 3_556 Ir1 N4 . 145.5 no
H11 3_556 Ir1 N4 . 145.5 no
C6 3_556 Ir1 C6 . 179.5(2) yes
H12 3_556 Ir1 C6 . 78.6 no
H11 3_556 Ir1 C6 . 101.0 no
N4 . Ir1 C6 . 90.25(12) yes
C6 3_556 Ir1 H11 . 101.0 no
H11 3_556 Ir1 H11 . 69.0 no
N4 . Ir1 H11 . 145.5 no
C6 . Ir1 H11 . 78.6 no
C6 3_556 Ir1 H12 . 78.6 no
H12 3_556 Ir1 H12 . 69.0 no
N4 . Ir1 H12 . 145.5 no
C6 . Ir1 H12 . 101.0 no
H11 . Ir1 H12 . 69.0 no
C6 3_556 Ir1 N2 . 89.75(12) yes
C6 3_556 Ir1 N4 . 90.25(12) yes
N2 . Ir1 N4 . 179.994 yes
C6 3_556 Ir1 C6 . 179.5(2) yes
N2 . Ir1 C6 . 89.75(12) yes
N4 . Ir1 C6 . 90.25(12) yes
C6 3_556 Ir1 N4 . 90.25(12) yes
C6 3_556 Ir1 C6 . 179.5(2) yes
N4 . Ir1 C6 . 90.25(12) yes
C6 3_556 Ir1 Cl59 . 89.75(12) yes
N4 . Ir1 Cl59 . 179.994 yes
C6 . Ir1 Cl59 . 89.75(12) yes
Ir1 . N2 N3 . 179.988 yes
Ir1 . N4 N5 . 179.989 yes
Ir1 . C6 N7 . 128.3(3) yes
Ir1 . C6 N10 . 127.5(3) yes
N7 . C6 N10 . 104.2(3) yes
C6 . N7 C8 . 110.6(4) yes
C6 . N7 C20 . 124.9(4) yes
C8 . N7 C20 . 124.3(4) yes
N7 . C8 C9 . 107.4(4) yes
N7 . C8 H81 . 125.8 no
C9 . C8 H81 . 126.8 no
C8 . C9 N10 . 106.2(4) yes
C8 . C9 H91 . 126.9 no
N10 . C9 H91 . 127.0 no
C9 . N10 C6 . 111.6(4) yes
C9 . N10 C11 . 124.2(4) yes
C6 . N10 C11 . 124.1(3) yes
N10 . C11 C12 . 117.9(4) yes
N10 . C11 C16 . 118.7(4) yes
C12 . C11 C16 . 123.3(4) yes
C11 . C12 C13 . 117.3(4) yes
C11 . C12 C19 . 122.1(5) yes
C13 . C12 C19 . 120.6(5) yes
C12 . C13 C14 . 121.7(5) yes
C12 . C13 H131 . 118.6 no
C14 . C13 H131 . 119.7 no
C13 . C14 C15 . 118.4(5) yes
C13 . C14 C18 . 120.5(5) yes
C15 . C14 C18 . 121.1(5) yes
C14 . C15 C16 . 122.5(5) yes
C14 . C15 H151 . 118.7 no
C16 . C15 H151 . 118.7 no
C15 . C16 C11 . 116.6(4) yes
C15 . C16 C17 . 121.1(5) yes
C11 . C16 C17 . 122.3(5) yes
C16 . C17 H173 . 108.1 no
C16 . C17 H172 . 111.1 no
H173 . C17 H172 . 109.5 no
C16 . C17 H171 . 109.3 no
H173 . C17 H171 . 108.8 no
H172 . C17 H171 . 110.0 no
C14 . C18 H181 . 109.5 no
C14 . C18 H183 . 107.9 no
H181 . C18 H183 . 110.8 no
C14 . C18 H182 . 109.7 no
H181 . C18 H182 . 108.6 no
H183 . C18 H182 . 110.4 no
C12 . C19 H191 . 109.8 no
C12 . C19 H193 . 107.9 no
H191 . C19 H193 . 109.2 no
C12 . C19 H192 . 110.9 no
H191 . C19 H192 . 111.8 no
H193 . C19 H192 . 107.1 no
N7 . C20 C21 . 118.4(5) yes
N7 . C20 C27 . 118.7(5) yes
C21 . C20 C27 . 122.9(5) yes
C20 . C21 C22 . 121.7(5) yes
C20 . C21 C23 . 117.4(6) yes
C22 . C21 C23 . 120.9(6) yes
C21 . C22 H221 . 109.1 no
C21 . C22 H222 . 109.7 no
H221 . C22 H222 . 109.6 no
C21 . C22 H223 . 109.4 no
H221 . C22 H223 . 109.0 no
H222 . C22 H223 . 109.9 no
C21 . C23 C24 . 122.8(7) yes
C21 . C23 H231 . 118.5 no
C24 . C23 H231 . 118.7 no
C23 . C24 C25 . 120.7(8) yes
C23 . C24 C26 . 117.8(6) yes
C25 . C24 C26 . 121.5(9) yes
C24 . C25 H252 . 108.9 no
C24 . C25 H251 . 107.7 no
H252 . C25 H251 . 111.5 no
C24 . C25 H253 . 107.5 no
H252 . C25 H253 . 109.7 no
H251 . C25 H253 . 111.4 no
C24 . C26 C27 . 122.3(7) yes
C24 . C26 H261 . 118.9 no
C27 . C26 H261 . 118.8 no
C26 . C27 C20 . 116.8(6) yes
C26 . C27 C28 . 121.2(7) yes
C20 . C27 C28 . 122.0(6) yes
C27 . C28 H281 . 111.2 no
C27 . C28 H282 . 109.5 no
H281 . C28 H282 . 109.6 no
C27 . C28 H283 . 109.2 no
H281 . C28 H283 . 109.3 no
H282 . C28 H283 . 108.1 no
F29 . C30 F31 . 105.5(4) yes
F29 . C30 F32 . 106.7(4) yes
F31 . C30 F32 . 104.6(4) yes
F29 . C30 C33 . 113.2(4) yes
F31 . C30 C33 . 113.1(4) yes
F32 . C30 C33 . 113.1(4) yes
C30 . C33 C34 . 118.3(4) yes
C30 . C33 C38 . 121.0(4) yes
C34 . C33 C38 . 120.6(4) yes
C33 . C34 C35 . 122.8(4) yes
C33 . C34 H341 . 116.0 no
C35 . C34 H341 . 121.2 no
C34 . C35 C36 . 115.2(4) yes
C34 . C35 B43 . 120.8(3) yes
C36 . C35 B43 . 123.9(4) yes
C35 . C36 C37 . 122.3(4) yes
C35 . C36 H361 . 118.7 no
C37 . C36 H361 . 119.0 no
C36 . C37 C38 . 120.9(4) yes
C36 . C37 C39 . 119.7(4) yes
C38 . C37 C39 . 119.4(4) yes
C37 . C38 C33 . 118.1(4) yes
C37 . C38 H381 . 119.6 no
C33 . C38 H381 . 122.3 no
C37 . C39 F400 . 117.5(4) yes
C37 . C39 F410 . 108.9(5) yes
F400 . C39 F410 . 105.42(6) yes
C37 . C39 F420 . 113.4(5) yes
F400 . C39 F420 . 105.43(6) yes
F410 . C39 F420 . 105.40(6) yes
C37 . C39 F401 . 111.5(5) yes
C37 . C39 F411 . 116.9(4) yes
F401 . C39 F411 . 105.44(6) yes
C37 . C39 F421 . 111.4(5) yes
F401 . C39 F421 . 105.40(6) yes
F411 . C39 F421 . 105.43(6) yes
C44 3_656 B43 C35 3_656 112.77(19) yes
C44 3_656 B43 C35 . 104.19(18) yes
C35 3_656 B43 C35 . 110.8(4) yes
C44 3_656 B43 C44 . 112.4(5) yes
C35 3_656 B43 C44 . 104.19(18) yes
C35 . B43 C44 . 112.77(19) yes
B43 . C44 C45 . 121.9(3) yes
B43 . C44 C53 . 122.9(4) yes
C45 . C44 C53 . 115.0(4) yes
C44 . C45 C46 . 122.8(4) yes
C44 . C45 H451 . 118.1 no
C46 . C45 H451 . 119.1 no
C45 . C46 C47 . 119.3(3) yes
C45 . C46 C51 . 120.8(4) yes
C47 . C46 C51 . 119.9(4) yes
C46 . C47 F480 . 110.8(4) yes
C46 . C47 F490 . 114.8(4) yes
F480 . C47 F490 . 105.42(6) yes
C46 . C47 F500 . 114.2(4) yes
F480 . C47 F500 . 105.38(6) yes
F490 . C47 F500 . 105.43(6) yes
C46 . C47 F481 . 114.7(4) yes
C46 . C47 F491 . 110.9(4) yes
F481 . C47 F491 . 105.42(6) yes
C46 . C47 F501 . 114.1(4) yes
F481 . C47 F501 . 105.47(6) yes
F491 . C47 F501 . 105.41(6) yes
C46 . C51 C52 . 118.2(4) yes
C46 . C51 H511 . 122.0 no
C52 . C51 H511 . 119.8 no
C51 . C52 C53 . 120.2(4) yes
C51 . C52 C54 . 119.7(4) yes
C53 . C52 C54 . 120.1(4) yes
C44 . C53 C52 . 122.9(4) yes
C44 . C53 H531 . 117.5 no
C52 . C53 H531 . 119.6 no
C52 . C54 F55 . 113.4(5) yes
C52 . C54 F56 . 113.5(5) yes
F55 . C54 F56 . 110.1(6) yes
C52 . C54 F57 . 111.6(6) yes
F55 . C54 F57 . 103.2(5) yes
F56 . C54 F57 . 104.3(6) yes

loop_
_geom_bond_atom_site_label_1
_geom_bond_atom_site_label_2
_geom_bond_site_symmetry_2
_geom_bond_distance
_geom_bond_publ_flag
Ir1 C6 3_556 2.058(4) yes
Ir1 H12 3_556 1.284 no
Ir1 H11 3_556 1.284 no
Ir1 N4 . 1.927(9) yes
Ir1 C6 . 2.058(4) yes
Ir1 H11 . 1.284 no
Ir1 H12 . 1.284 no
Ir1 C6 3_556 2.058(4) yes
Ir1 N2 . 2.054(7) yes
Ir1 N4 . 1.927(9) yes
Ir1 C6 . 2.058(4) yes
Ir1 C6 3_556 2.058(4) yes
Ir1 N4 . 1.927(9) yes
Ir1 C6 . 2.058(4) yes
Ir1 Cl59 . 2.054(7) yes
N2 N3 . 0.983(17) yes
N4 N5 . 1.078(11) yes
C6 N7 . 1.356(5) yes
C6 N10 . 1.352(5) yes
N7 C8 . 1.389(6) yes
N7 C20 . 1.442(6) yes
C8 C9 . 1.335(8) yes
C8 H81 . 0.939 no
C9 N10 . 1.386(6) yes
C9 H91 . 0.934 no
N10 C11 . 1.447(6) yes
C11 C12 . 1.388(7) yes
C11 C16 . 1.391(7) yes
C12 C13 . 1.397(8) yes
C12 C19 . 1.515(7) yes
C13 C14 . 1.390(8) yes
C13 H131 . 0.952 no
C14 C15 . 1.383(8) yes
C14 C18 . 1.505(7) yes
C15 C16 . 1.397(7) yes
C15 H151 . 0.946 no
C16 C17 . 1.502(7) yes
C17 H173 . 0.958 no
C17 H172 . 0.979 no
C17 H171 . 0.975 no
C18 H181 . 0.969 no
C18 H183 . 0.946 no
C18 H182 . 0.956 no
C19 H191 . 0.962 no
C19 H193 . 0.953 no
C19 H192 . 0.974 no
C20 C21 . 1.387(8) yes
C20 C27 . 1.378(8) yes
C21 C22 . 1.513(10) yes
C21 C23 . 1.370(8) yes
C22 H221 . 0.977 no
C22 H222 . 0.981 no
C22 H223 . 0.979 no
C23 C24 . 1.382(11) yes
C23 H231 . 0.944 no
C24 C25 . 1.518(9) yes
C24 C26 . 1.373(12) yes
C25 H252 . 0.960 no
C25 H251 . 0.969 no
C25 H253 . 0.970 no
C26 C27 . 1.401(10) yes
C26 H261 . 0.932 no
C27 C28 . 1.520(10) yes
C28 H281 . 0.973 no
C28 H282 . 0.972 no
C28 H283 . 0.971 no
F29 C30 . 1.342(6) yes
C30 F31 . 1.331(6) yes
C30 F32 . 1.332(6) yes
C30 C33 . 1.488(7) yes
C33 C34 . 1.385(6) yes
C33 C38 . 1.382(7) yes
C34 C35 . 1.405(6) yes
C34 H341 . 0.944 no
C35 C36 . 1.401(6) yes
C35 B43 . 1.640(5) yes
C36 C37 . 1.385(6) yes
C36 H361 . 0.949 no
C37 C38 . 1.391(7) yes
C37 C39 . 1.488(5) yes
C38 H381 . 0.930 no
C39 F400 . 1.311(5) yes
C39 F410 . 1.335(5) yes
C39 F420 . 1.321(5) yes
C39 F401 . 1.328(5) yes
C39 F411 . 1.310(5) yes
C39 F421 . 1.336(5) yes
B43 C44 3_656 1.642(5) yes
B43 C44 . 1.642(5) yes
C44 C45 . 1.398(6) yes
C44 C53 . 1.403(6) yes
C45 C46 . 1.393(6) yes
C45 H451 . 0.940 no
C46 C47 . 1.487(5) yes
C46 C51 . 1.380(6) yes
C47 F480 . 1.338(5) yes
C47 F490 . 1.317(5) yes
C47 F500 . 1.323(5) yes
C47 F481 . 1.316(5) yes
C47 F491 . 1.331(5) yes
C47 F501 . 1.316(5) yes
C51 C52 . 1.392(7) yes
C51 H511 . 0.955 no
C52 C53 . 1.394(6) yes
C52 C54 . 1.496(7) yes
C53 H531 . 0.942 no
C54 F55 . 1.315(8) yes
C54 F56 . 1.303(7) yes
C54 F57 . 1.342(9) yes

loop_
_geom_hbond_atom_site_label_D
_geom_hbond_atom_site_label_H
_geom_hbond_atom_site_label_A
_geom_hbond_angle_DHA
_geom_hbond_distance_DH
_geom_hbond_distance_HA
_geom_hbond_distance_DA
_geom_hbond_publ_flag
C28 H282 N5 126 0.97 2.48 3.149(8) yes
